data_2225506
loop_
_publ_author_name
'Nie, Jing-Jing'
'Li, Jun-Hua'
'Xu, Duan-Jun'

_publ_section_title
;
 Bis(\m-4-chloro-2-oxidobenzoato)bis[(1,10-phenanthroline)copper(II)]
 dihydrate
;
_journal_coeditor_code DN2542
_journal_issue 4
_journal_name_full 'Acta Crystallographica Section E'
_journal_page_first m387
_journal_page_last m388
_journal_paper_doi 10.1107/S1600536810008354
_journal_volume 66
_journal_year 2010
_chemical_formula_iupac '[Cu2 (C7 H3 Cl O3)2 (C12 H8 N2)2], 2H2 O'
_chemical_formula_moiety 'C38 H22 Cl2 Cu2 N4 O6, 2(H2 O)'
_chemical_formula_sum 'C38 H26 Cl2 Cu2 N4 O8'
_chemical_formula_weight 864.60
_chemical_name_systematic
;
Bis(\m-4-chloro-2-oxidobenzoato)bis[(1,10-phenanthroline)copper(II)] dihydrate
;
_space_group_IT_number 14
_symmetry_cell_setting monoclinic
_symmetry_space_group_name_Hall '-P 2ybc'
_symmetry_space_group_name_H-M 'P 1 21/c 1'
_atom_sites_solution_hydrogens geom
_atom_sites_solution_primary direct
_atom_sites_solution_secondary difmap
_audit_creation_method SHELXL-97
_cell_angle_alpha 90.00
_cell_angle_beta 105.993(8)
_cell_angle_gamma 90.00
_cell_formula_units_Z 2
_cell_length_a 8.1941(17)
_cell_length_b 18.851(4)
_cell_length_c 11.873(3)
_cell_measurement_reflns_used 5352
_cell_measurement_temperature 294(2)
_cell_measurement_theta_max 24.2
_cell_measurement_theta_min 2.2
_cell_volume 1763.0(7)
_computing_cell_refinement 'PROCESS-AUTO (Rigaku, 1998)'
_computing_data_collection 'PROCESS-AUTO (Rigaku, 1998)'
_computing_data_reduction 'CrystalStructure (Rigaku/MSC, 2002)'
_computing_molecular_graphics 'ORTEP-3 for Windows (Farrugia, 1997) and PLATON (Spek, 2009)'
_computing_publication_material 'WinGX (Farrugia, 1999)'
_computing_structure_refinement 'SHELXL97 (Sheldrick, 2008)'
_computing_structure_solution 'SIR92 (Altomare <i>et al.</i>,  1993)'
_diffrn_ambient_temperature 294(2)
_diffrn_detector_area_resol_mean 10.0
_diffrn_measured_fraction_theta_full 0.996
_diffrn_measured_fraction_theta_max 0.996
_diffrn_measurement_device_type 'Rigaku R-AXIS RAPID IP'
_diffrn_measurement_method \w
_diffrn_radiation_monochromator graphite
_diffrn_radiation_source 'fine-focus sealed tube'
_diffrn_radiation_type MoK\a
_diffrn_radiation_wavelength 0.71073
_diffrn_reflns_av_R_equivalents 0.0465
_diffrn_reflns_av_sigmaI/netI 0.0305
_diffrn_reflns_limit_h_max 9
_diffrn_reflns_limit_h_min -9
_diffrn_reflns_limit_k_max 22
_diffrn_reflns_limit_k_min -22
_diffrn_reflns_limit_l_max 14
_diffrn_reflns_limit_l_min -13
_diffrn_reflns_number 18894
_diffrn_reflns_theta_full 25.20
_diffrn_reflns_theta_max 25.20
_diffrn_reflns_theta_min 2.09
_diffrn_standards_interval_count 0
_diffrn_standards_interval_time 0
_diffrn_standards_number 0
_exptl_absorpt_coefficient_mu 1.419
_exptl_absorpt_correction_T_max 0.730
_exptl_absorpt_correction_T_min 0.656
_exptl_absorpt_correction_type multi-scan
_exptl_absorpt_process_details '(ABSCOR; Higashi, 1995)'
_exptl_crystal_colour blue
_exptl_crystal_density_diffrn 1.629
_exptl_crystal_density_method 'not measured'
_exptl_crystal_description prism
_exptl_crystal_F_000 876
_exptl_crystal_size_max 0.33
_exptl_crystal_size_mid 0.30
_exptl_crystal_size_min 0.22
_refine_diff_density_max 0.584
_refine_diff_density_min -0.355
_refine_ls_extinction_method none
_refine_ls_goodness_of_fit_ref 1.028
_refine_ls_hydrogen_treatment constr
_refine_ls_matrix_type full
_refine_ls_number_parameters 244
_refine_ls_number_reflns 3163
_refine_ls_number_restraints 0
_refine_ls_restrained_S_all 1.028
_refine_ls_R_factor_all 0.0621
_refine_ls_R_factor_gt 0.0366
_refine_ls_shift/su_max 0.001
_refine_ls_shift/su_mean 0.000
_refine_ls_structure_factor_coef Fsqd
_refine_ls_weighting_details 'calc w=1/[\s^2^(Fo^2^)+(0.0509P)^2^+0.5996P] where P=(Fo^2^+2Fc^2^)/3'
_refine_ls_weighting_scheme calc
_refine_ls_wR_factor_gt 0.0932
_refine_ls_wR_factor_ref 0.1030
_reflns_number_gt 2162
_reflns_number_total 3163
_reflns_threshold_expression I>2\s(I)
_cod_data_source_file dn2542.cif
_cod_data_source_block I
_cod_original_cell_volume 1763.0(6)
_cod_original_sg_symbol_H-M 'P 21/c'
_cod_database_code 2225506
_cod_database_fobs_code 2225506

loop_
_symmetry_equiv_pos_as_xyz
'x, y, z'
'-x, y+1/2, -z+1/2'
'-x, -y, -z'
'x, -y-1/2, z-1/2'

loop_
_atom_site_type_symbol
_atom_site_label
_atom_site_fract_x
_atom_site_fract_y
_atom_site_fract_z
_atom_site_U_iso_or_equiv
_atom_site_adp_type
_atom_site_calc_flag
_atom_site_refinement_flags
_atom_site_occupancy
_atom_site_disorder_assembly
_atom_site_disorder_group
Cu Cu 0.28977(4) 0.501289(19) 0.46012(3) 0.04370(15) Uani d . 1 . .
Cl Cl 0.68680(17) 0.80306(6) 0.36270(13) 0.1107(5) Uani d . 1 . .
N N1 0.2931(3) 0.50654(13) 0.6296(2) 0.0456(6) Uani d . 1 . .
N N2 0.1240(3) 0.42264(13) 0.4601(2) 0.0480(6) Uani d . 1 . .
O O1 0.2426(3) 0.49404(12) 0.2962(2) 0.0596(6) Uani d . 1 . .
O O2 0.2234(3) 0.52593(16) 0.1153(2) 0.0750(7) Uani d . 1 . .
O O3 0.4451(3) 0.57734(11) 0.47282(18) 0.0507(5) Uani d . 1 . .
C C1 0.2743(4) 0.5384(2) 0.2219(3) 0.0555(9) Uani d . 1 . .
C C2 0.3717(4) 0.60392(18) 0.2646(3) 0.0512(8) Uani d . 1 . .
C C3 0.4487(4) 0.61966(16) 0.3838(3) 0.0472(7) Uani d . 1 . .
C C4 0.5430(4) 0.68293(17) 0.4110(3) 0.0577(9) Uani d . 1 . .
H H4 0.5950 0.6941 0.4889 0.069 Uiso calc R 1 . .
C C5 0.5593(5) 0.72807(19) 0.3250(4) 0.0718(11) Uani d . 1 . .
C C6 0.4837(5) 0.7141(2) 0.2088(4) 0.0851(14) Uani d . 1 . .
H H6 0.4947 0.7455 0.1509 0.102 Uiso calc R 1 . .
C C7 0.3919(5) 0.6528(2) 0.1802(3) 0.0711(11) Uani d . 1 . .
H H7 0.3408 0.6431 0.1015 0.085 Uiso calc R 1 . .
C C8 0.3797(4) 0.55026(19) 0.7127(3) 0.0569(9) Uani d . 1 . .
H H8 0.4424 0.5868 0.6923 0.068 Uiso calc R 1 . .
C C9 0.3792(5) 0.5429(2) 0.8297(3) 0.0728(11) Uani d . 1 . .
H H9 0.4401 0.5745 0.8857 0.087 Uiso calc R 1 . .
C C10 0.2897(5) 0.4896(2) 0.8616(4) 0.0765(13) Uani d . 1 . .
H H10 0.2892 0.4847 0.9394 0.092 Uiso calc R 1 . .
C C11 0.1979(5) 0.4418(2) 0.7767(3) 0.0635(10) Uani d . 1 . .
C C12 0.1001(6) 0.3835(3) 0.7997(4) 0.0854(14) Uani d . 1 . .
H H12 0.0971 0.3746 0.8761 0.102 Uiso calc R 1 . .
C C13 0.0125(6) 0.3412(3) 0.7126(5) 0.0876(14) Uani d . 1 . .
H H13 -0.0510 0.3041 0.7306 0.105 Uiso calc R 1 . .
C C14 0.0135(5) 0.3514(2) 0.5930(4) 0.0675(11) Uani d . 1 . .
C C15 -0.0751(6) 0.3107(2) 0.4968(5) 0.0882(14) Uani d . 1 . .
H H15 -0.1426 0.2731 0.5076 0.106 Uiso calc R 1 . .
C C16 -0.0626(5) 0.3259(2) 0.3884(5) 0.0849(13) Uani d . 1 . .
H H16 -0.1223 0.2990 0.3247 0.102 Uiso calc R 1 . .
C C17 0.0394(5) 0.38181(19) 0.3716(3) 0.0639(10) Uani d . 1 . .
H H17 0.0486 0.3909 0.2966 0.077 Uiso calc R 1 . .
C C18 0.1106(4) 0.40810(17) 0.5688(3) 0.0505(8) Uani d . 1 . .
C C19 0.2019(4) 0.45334(17) 0.6605(3) 0.0499(8) Uani d . 1 . .
O O1W 0.0002(4) 0.59767(16) -0.0734(2) 0.0934(9) Uani d . 1 . .
H H1A 0.0653 0.5735 -0.0124 0.140 Uiso d R 1 . .
H H1B -0.0941 0.5733 -0.0960 0.140 Uiso d R 1 . .

loop_
_atom_site_aniso_label
_atom_site_aniso_U_11
_atom_site_aniso_U_22
_atom_site_aniso_U_33
_atom_site_aniso_U_12
_atom_site_aniso_U_13
_atom_site_aniso_U_23
Cu 0.0459(2) 0.0543(2) 0.0309(2) -0.00153(17) 0.01078(16) 0.00139(17)
Cl 0.1106(10) 0.0650(6) 0.1553(13) -0.0153(6) 0.0347(9) 0.0283(7)
N1 0.0459(14) 0.0589(15) 0.0335(14) 0.0089(13) 0.0134(11) -0.0016(13)
N2 0.0424(15) 0.0544(15) 0.0472(17) 0.0028(12) 0.0124(12) -0.0025(13)
O1 0.0688(16) 0.0716(15) 0.0349(13) -0.0104(12) 0.0085(11) -0.0014(11)
O2 0.0772(18) 0.117(2) 0.0277(14) 0.0076(16) 0.0085(12) 0.0011(13)
O3 0.0577(13) 0.0586(13) 0.0357(12) -0.0060(10) 0.0125(10) 0.0031(10)
C1 0.0470(19) 0.081(2) 0.038(2) 0.0107(18) 0.0103(15) 0.0060(18)
C2 0.0443(18) 0.069(2) 0.0419(19) 0.0106(16) 0.0144(15) 0.0163(16)
C3 0.0443(18) 0.0539(18) 0.046(2) 0.0079(15) 0.0176(15) 0.0062(16)
C4 0.057(2) 0.0537(19) 0.064(2) 0.0052(16) 0.0197(18) 0.0051(17)
C5 0.060(2) 0.058(2) 0.099(3) 0.0067(18) 0.025(2) 0.025(2)
C6 0.075(3) 0.095(3) 0.089(3) 0.008(2) 0.028(3) 0.053(3)
C7 0.063(2) 0.099(3) 0.052(2) 0.010(2) 0.0164(19) 0.028(2)
C8 0.056(2) 0.071(2) 0.042(2) 0.0117(17) 0.0109(16) -0.0050(17)
C9 0.074(3) 0.102(3) 0.038(2) 0.021(2) 0.0075(19) -0.011(2)
C10 0.078(3) 0.119(4) 0.040(2) 0.034(3) 0.028(2) 0.013(2)
C11 0.058(2) 0.089(3) 0.052(2) 0.024(2) 0.0296(18) 0.018(2)
C12 0.076(3) 0.118(4) 0.078(3) 0.031(3) 0.050(3) 0.045(3)
C13 0.074(3) 0.089(3) 0.117(4) 0.009(2) 0.055(3) 0.040(3)
C14 0.054(2) 0.064(2) 0.094(3) 0.0047(18) 0.035(2) 0.016(2)
C15 0.077(3) 0.062(2) 0.129(5) -0.013(2) 0.034(3) 0.004(3)
C16 0.069(3) 0.069(3) 0.113(4) -0.014(2) 0.019(3) -0.024(3)
C17 0.057(2) 0.062(2) 0.069(3) 0.0008(18) 0.0128(19) -0.0129(19)
C18 0.0417(18) 0.0575(19) 0.055(2) 0.0093(15) 0.0183(16) 0.0081(17)
C19 0.0462(19) 0.062(2) 0.047(2) 0.0175(16) 0.0226(15) 0.0131(16)
O1W 0.097(2) 0.111(2) 0.0617(18) 0.0296(18) 0.0041(15) 0.0005(16)

loop_
_atom_type_symbol
_atom_type_description
_atom_type_scat_dispersion_real
_atom_type_scat_dispersion_imag
_atom_type_scat_source
C C 0.0033 0.0016 'International Tables Vol C Tables 4.2.6.8 and 6.1.1.4'
H H 0.0000 0.0000 'International Tables Vol C Tables 4.2.6.8 and 6.1.1.4'
N N 0.0061 0.0033 'International Tables Vol C Tables 4.2.6.8 and 6.1.1.4'
O O 0.0106 0.0060 'International Tables Vol C Tables 4.2.6.8 and 6.1.1.4'
Cl Cl 0.1484 0.1585 'International Tables Vol C Tables 4.2.6.8 and 6.1.1.4'
Cu Cu 0.3201 1.2651 'International Tables Vol C Tables 4.2.6.8 and 6.1.1.4'

loop_
_geom_angle_atom_site_label_1
_geom_angle_atom_site_label_2
_geom_angle_atom_site_label_3
_geom_angle_site_symmetry_1
_geom_angle_site_symmetry_3
_geom_angle
_geom_angle_publ_flag
O1 Cu O3 . . 94.54(9) .
O1 Cu N1 . . 169.27(10) .
O3 Cu N1 . . 93.42(10) .
O1 Cu N2 . . 90.01(10) .
O3 Cu N2 . . 175.25(9) .
N1 Cu N2 . . 81.90(11) .
O1 Cu O3 . 3_666 101.17(9) .
O3 Cu O3 . 3_666 85.40(9) .
N1 Cu O3 . 3_666 86.62(8) .
N2 Cu O3 . 3_666 95.07(9) .
C8 N1 C19 . . 118.5(3) ?
C8 N1 Cu . . 129.1(2) ?
C19 N1 Cu . . 112.2(2) ?
C17 N2 C18 . . 118.3(3) ?
C17 N2 Cu . . 129.1(3) ?
C18 N2 Cu . . 112.4(2) ?
C1 O1 Cu . . 129.5(2) ?
C3 O3 Cu . . 123.5(2) ?
O2 C1 O1 . . 119.9(3) ?
O2 C1 C2 . . 120.3(3) ?
O1 C1 C2 . . 119.8(3) ?
C7 C2 C3 . . 118.0(3) ?
C7 C2 C1 . . 117.4(3) ?
C3 C2 C1 . . 124.6(3) ?
O3 C3 C4 . . 117.2(3) ?
O3 C3 C2 . . 124.6(3) ?
C4 C3 C2 . . 118.2(3) ?
C5 C4 C3 . . 121.2(4) ?
C5 C4 H4 . . 119.4 ?
C3 C4 H4 . . 119.4 ?
C6 C5 C4 . . 121.5(4) ?
C6 C5 Cl . . 119.1(3) ?
C4 C5 Cl . . 119.4(3) ?
C5 C6 C7 . . 118.5(3) ?
C5 C6 H6 . . 120.8 ?
C7 C6 H6 . . 120.8 ?
C6 C7 C2 . . 122.7(4) ?
C6 C7 H7 . . 118.6 ?
C2 C7 H7 . . 118.6 ?
N1 C8 C9 . . 121.9(4) ?
N1 C8 H8 . . 119.1 ?
C9 C8 H8 . . 119.1 ?
C10 C9 C8 . . 120.1(4) ?
C10 C9 H9 . . 120.0 ?
C8 C9 H9 . . 120.0 ?
C9 C10 C11 . . 119.8(4) ?
C9 C10 H10 . . 120.1 ?
C11 C10 H10 . . 120.1 ?
C10 C11 C19 . . 116.9(4) ?
C10 C11 C12 . . 125.0(4) ?
C19 C11 C12 . . 118.1(4) ?
C13 C12 C11 . . 121.2(4) ?
C13 C12 H12 . . 119.4 ?
C11 C12 H12 . . 119.4 ?
C12 C13 C14 . . 122.2(4) ?
C12 C13 H13 . . 118.9 ?
C14 C13 H13 . . 118.9 ?
C15 C14 C18 . . 116.3(4) ?
C15 C14 C13 . . 126.2(4) ?
C18 C14 C13 . . 117.5(4) ?
C16 C15 C14 . . 120.2(4) ?
C16 C15 H15 . . 119.9 ?
C14 C15 H15 . . 119.9 ?
C15 C16 C17 . . 120.3(4) ?
C15 C16 H16 . . 119.9 ?
C17 C16 H16 . . 119.9 ?
N2 C17 C16 . . 121.8(4) ?
N2 C17 H17 . . 119.1 ?
C16 C17 H17 . . 119.1 ?
N2 C18 C14 . . 123.2(3) ?
N2 C18 C19 . . 116.4(3) ?
C14 C18 C19 . . 120.4(3) ?
N1 C19 C11 . . 122.8(3) ?
N1 C19 C18 . . 116.6(3) ?
C11 C19 C18 . . 120.6(3) ?
H1A O1W H1B . . 105.1 ?

loop_
_geom_bond_atom_site_label_1
_geom_bond_atom_site_label_2
_geom_bond_site_symmetry_2
_geom_bond_distance
_geom_bond_publ_flag
Cu O1 . 1.882(2) ?
Cu O3 . 1.895(2) ?
Cu O3 3_666 2.569(2) ?
Cu N1 . 2.007(3) ?
Cu N2 . 2.011(3) ?
Cl C5 . 1.741(4) ?
N1 C8 . 1.331(4) ?
N1 C19 . 1.360(4) ?
N2 C17 . 1.332(4) ?
N2 C18 . 1.353(4) ?
O1 C1 . 1.292(4) ?
O2 C1 . 1.241(4) ?
O3 C3 . 1.331(4) ?
C1 C2 . 1.482(5) ?
C2 C7 . 1.404(4) ?
C2 C3 . 1.413(4) ?
C3 C4 . 1.409(5) ?
C4 C5 . 1.363(5) ?
C4 H4 . 0.9300 ?
C5 C6 . 1.374(6) ?
C6 C7 . 1.370(6) ?
C6 H6 . 0.9300 ?
C7 H7 . 0.9300 ?
C8 C9 . 1.397(5) ?
C8 H8 . 0.9300 ?
C9 C10 . 1.358(6) ?
C9 H9 . 0.9300 ?
C10 C11 . 1.405(6) ?
C10 H10 . 0.9300 ?
C11 C19 . 1.406(4) ?
C11 C12 . 1.430(6) ?
C12 C13 . 1.346(6) ?
C12 H12 . 0.9300 ?
C13 C14 . 1.435(6) ?
C13 H13 . 0.9300 ?
C14 C15 . 1.401(6) ?
C14 C18 . 1.409(5) ?
C15 C16 . 1.350(6) ?
C15 H15 . 0.9300 ?
C16 C17 . 1.393(5) ?
C16 H16 . 0.9300 ?
C17 H17 . 0.9300 ?
C18 C19 . 1.423(5) ?
O1W H1A . 0.8969 ?
O1W H1B . 0.8747 ?

loop_
_geom_hbond_atom_site_label_D
_geom_hbond_atom_site_label_H
_geom_hbond_atom_site_label_A
_geom_hbond_site_symmetry_A
_geom_hbond_distance_DH
_geom_hbond_distance_HA
_geom_hbond_distance_DA
_geom_hbond_angle_DHA
_geom_hbond_publ_flag
O1W H1A O2 . 0.90 1.92 2.817(4) 175 y
O1W H1B O2 3_565 0.88 2.13 2.921(4) 150 y
C10 H10 O2 1_556 0.93 2.42 3.277(5) 153 y
C17 H17 O1W 3_565 0.93 2.58 3.487(4) 166 y
